data_7201379
loop_
_publ_author_name
'Neumann, Marcus Aurelius'
'Perrin, Marc-Antoine'

_publ_section_title
;
 Can crystal structure prediction guide experimentalists to a new
 polymorph of paracetamol?
;
_journal_issue 11
_journal_name_full CrystEngComm
_journal_page_first 2475
_journal_paper_doi 10.1039/b909819d
_journal_volume 11
_journal_year 2009
_space_group_IT_number 15
_symmetry_cell_setting monoclinic
_symmetry_Int_Tables_number 15
_symmetry_space_group_name_Hall '-C 2yc'
_symmetry_space_group_name_H-M 'C 1 2/c 1'
_cell_angle_alpha 90.000000
_cell_angle_beta 73.896170
_cell_angle_gamma 90.000000
_cell_length_a 31.214330
_cell_length_b 8.673460
_cell_length_c 11.499461
_cell_volume 2991.156
_cod_data_source_file b909819d.txt
_cod_data_source_block 31
_cod_original_sg_symbol_H-M 'C 2/c'
_cod_struct_determination_method theoretical
_cod_database_code 7201379

loop_
_symmetry_equiv_pos_site_id
_symmetry_equiv_pos_as_xyz
1 x,y,z
2 -x,y,-z+1/2
3 -x,-y,-z
4 x,-y,z+1/2
5 x+1/2,y+1/2,z
6 -x+1/2,y+1/2,-z+1/2
7 -x+1/2,-y+1/2,-z
8 x+1/2,-y+1/2,z+1/2

loop_
_atom_site_label
_atom_site_type_symbol
_atom_site_fract_x
_atom_site_fract_y
_atom_site_fract_z
C0_0 C 0.311912 -0.180780 0.232982
C1_0 C 0.334236 -0.173014 0.109127
C2_0 C 0.290963 -0.048255 0.291898
N3_0 N 0.310139 -0.313505 0.305692
C4_0 C 0.336491 -0.033614 0.046991
H5_0 H 0.350620 -0.274744 0.062022
C6_0 C 0.292607 0.089538 0.229627
H7_0 H 0.272578 -0.054347 0.387243
C8_0 C 0.311162 -0.463771 0.274016
H9_0 H 0.308098 -0.290432 0.394719
C10_0 C 0.316202 0.099149 0.107054
H11_0 H 0.355473 -0.026368 -0.047774
H12_0 H 0.274874 0.189853 0.275398
C13_0 C 0.304615 -0.575262 0.377912
O14_0 O 0.316103 -0.507084 0.166957
O15_0 O 0.319497 0.235556 0.045171
H16_0 H 0.269749 -0.614649 0.403191
H17_0 H 0.326136 -0.675746 0.349544
H18_0 H 0.311454 -0.524471 0.457938
H19_0 H 0.315918 0.326316 0.102505
H16_1 H 0.417242 -0.135358 0.123603
C13_1 C 0.448158 -0.071957 0.117969
C8_1 C 0.440735 0.038832 0.222304
H17_1 H 0.457694 -0.013874 0.030227
H18_1 H 0.473980 -0.155161 0.123121
N3_1 N 0.436608 0.188327 0.194213
O14_1 O 0.438301 -0.005121 0.328122
C0_1 C 0.434044 0.320130 0.268245
H9_1 H 0.437146 0.211591 0.106091
C1_1 C 0.451276 0.325375 0.368314
C2_1 C 0.416726 0.455095 0.232231
C4_1 C 0.453152 0.464580 0.426755
H5_1 H 0.464406 0.221465 0.397951
C6_1 C 0.418292 0.593856 0.291297
H7_1 H 0.402030 0.451452 0.156797
C10_1 C 0.437863 0.600927 0.386852
H11_1 H 0.467436 0.468242 0.502840
H12_1 H 0.404347 0.697523 0.263366
O15_1 O 0.442567 0.737361 0.441772
H19_1 H 0.438633 0.828567 0.390566
